data_1525986
loop_
_publ_author_name
'McGlothlin, N.'
'Ho, D.'
'Cava, R.J.'

_publ_section_title
;
 Sr3 Co2 O5 Cl2 and Sr2 Co O3 Cl: two layered cobalt oxychlorides
;
_journal_name_full 'Materials Research Bulletin'
_journal_page_first 1035
_journal_page_last 1043
_journal_volume 35
_journal_year 2000
_chemical_formula_sum 'Cl2 Co2 O5 Sr3'
_chemical_name_systematic 'Sr3 Co2 O5 Cl2'
_space_group_IT_number 139
_symmetry_space_group_name_Hall '-I 4 2'
_symmetry_space_group_name_H-M 'I 4/m m m'
_cell_angle_alpha 90
_cell_angle_beta 90
_cell_angle_gamma 90
_cell_formula_units_Z 2
_cell_length_a 3.8906
_cell_length_b 3.8906
_cell_length_c 23.875
_cell_volume 361.390
_citation_journal_id_ASTM MRBUAC
_cod_data_source_file McGlothlin_MRBUAC_2000_282.cif
_cod_data_source_block Cl2Co2O5Sr3
_cod_original_cell_volume 361.3904
_cod_database_code 1525986

loop_
_symmetry_equiv_pos_as_xyz
x,y,z
-y,x,z
-x,-y,z
y,-x,z
x,-y,-z
y,x,-z
-x,y,-z
-y,-x,-z
-x,-y,-z
y,-x,-z
x,y,-z
-y,x,-z
-x,y,z
-y,-x,z
x,-y,z
y,x,z
x+1/2,y+1/2,z+1/2
-y+1/2,x+1/2,z+1/2
-x+1/2,-y+1/2,z+1/2
y+1/2,-x+1/2,z+1/2
x+1/2,-y+1/2,-z+1/2
y+1/2,x+1/2,-z+1/2
-x+1/2,y+1/2,-z+1/2
-y+1/2,-x+1/2,-z+1/2
-x+1/2,-y+1/2,-z+1/2
y+1/2,-x+1/2,-z+1/2
x+1/2,y+1/2,-z+1/2
-y+1/2,x+1/2,-z+1/2
-x+1/2,y+1/2,z+1/2
-y+1/2,-x+1/2,z+1/2
x+1/2,-y+1/2,z+1/2
y+1/2,x+1/2,z+1/2

loop_
_atom_site_label
_atom_site_type_symbol
_atom_site_fract_x
_atom_site_fract_y
_atom_site_fract_z
_atom_site_occupancy
_atom_site_U_iso_or_equiv
Cl1 Cl-1 0 0 0.29297 1 0.0
Sr2 Sr+2 0 0 0.15625 1 0.0
Sr1 Sr+2 0 0 0 1 0.0
O2 O-2 0 0 0.5 1 0.0
O1 O-2 0.5 0 0.08984 1 0.0
Co1 Co+3 0 0 0.41992 1 0.0
